data_4079347
loop_
_publ_author_name
'Sulieman, Samer'
'Can, Daniel'
'Mertens, John'
'N&#x2019;Dongo, Harmel W. Peindy'
'Liu, Yu'
'Schmutz, Paul'
'Bauwens, Matthias'
'Spingler, Bernhard'
'Alberto, Roger'

_publ_section_title
;
 Cyclopentadienyl-Based Amino Acids (Cp-aa) As Phenylalanine Analogues for
 Tumor Targeting: Syntheses and Biological Properties of [(Cp-aa)M(CO)3](M
 = Mn, Re,99mTc)
;
_journal_issue 19
_journal_name_full Organometallics
_journal_page_first 6880
_journal_paper_doi 10.1021/om300695k
_journal_volume 31
_journal_year 2012
_chemical_formula_sum 'C10 H11 Cl N O6 Re'
_chemical_formula_weight 462.85
_chemical_name_systematic
; 
 ? 
;
_space_group_IT_number 14
_symmetry_cell_setting monoclinic
_symmetry_space_group_name_Hall '-P 2ybc'
_symmetry_space_group_name_H-M 'P 1 21/c 1'
_atom_sites_solution_hydrogens geom
_atom_sites_solution_primary direct
_atom_sites_solution_secondary difmap
_audit_creation_method SHELXL-97
_cell_angle_alpha 90.00
_cell_angle_beta 107.898(6)
_cell_angle_gamma 90.00
_cell_formula_units_Z 4
_cell_length_a 16.2347(10)
_cell_length_b 7.0811(3)
_cell_length_c 12.2183(5)
_cell_measurement_reflns_used 4142
_cell_measurement_temperature 183(2)
_cell_measurement_theta_max 32.5949
_cell_measurement_theta_min 2.6243
_cell_volume 1336.63(12)
_computing_cell_refinement 'CrysAlis RED (Oxford, 2007)'
_computing_data_collection 'CrysAlis RED (Oxford, 2007)'
_computing_data_reduction 'CrysAlis RED (Oxford, 2007)'
_computing_molecular_graphics 'ORTEP-3 (Farrugia, 1997)'
_computing_publication_material 'SHELXL-97 (Sheldrick, 2008)'
_computing_structure_refinement 'SHELXL-97 (Sheldrick, 2008)'
_computing_structure_solution 'SIR-97 (Altomare, 1999)'
_diffrn_ambient_temperature 183(2)
_diffrn_detector_area_resol_mean 10.4498
_diffrn_measured_fraction_theta_full 1.000
_diffrn_measured_fraction_theta_max 1.000
_diffrn_measurement_device_type 'Xcalibur Ruby'
_diffrn_measurement_method '\o oscillation scan'
_diffrn_radiation_monochromator graphite
_diffrn_radiation_source 'Enhance (Mo) X-ray Source'
_diffrn_radiation_type MoK\a
_diffrn_radiation_wavelength 0.7107
_diffrn_reflns_av_R_equivalents 0.0000
_diffrn_reflns_av_sigmaI/netI 0.0429
_diffrn_reflns_limit_h_max 23
_diffrn_reflns_limit_h_min -23
_diffrn_reflns_limit_k_max 10
_diffrn_reflns_limit_k_min -10
_diffrn_reflns_limit_l_max 17
_diffrn_reflns_limit_l_min -10
_diffrn_reflns_number 7290
_diffrn_reflns_theta_full 30.50
_diffrn_reflns_theta_max 30.50
_diffrn_reflns_theta_min 2.64
_exptl_absorpt_coefficient_mu 9.311
_exptl_absorpt_correction_T_max 0.7071
_exptl_absorpt_correction_T_min 0.4561
_exptl_absorpt_correction_type multi-scan
_exptl_absorpt_process_details
;
CrysAlisPro, Agilent Technologies,
Version 1.171.35.11 (release 16-05-2011 CrysAlis171 .NET)
(compiled May 16 2011,17:55:39)
Empirical absorption correction using spherical harmonics,
 implemented in SCALE3 ABSPACK scaling algorithm.
;
_exptl_crystal_colour colourless
_exptl_crystal_density_diffrn 2.295
_exptl_crystal_density_method 'not measured'
_exptl_crystal_description plate
_exptl_crystal_F_000 868
_exptl_crystal_size_max 0.26
_exptl_crystal_size_mid 0.13
_exptl_crystal_size_min 0.04
_refine_diff_density_max 3.405
_refine_diff_density_min -2.899
_refine_diff_density_rms 0.329
_refine_ls_extinction_method none
_refine_ls_goodness_of_fit_ref 1.049
_refine_ls_hydrogen_treatment constr
_refine_ls_matrix_type full
_refine_ls_number_parameters 170
_refine_ls_number_reflns 7290
_refine_ls_number_restraints 0
_refine_ls_restrained_S_all 1.049
_refine_ls_R_factor_all 0.0756
_refine_ls_R_factor_gt 0.0606
_refine_ls_shift/su_max 0.000
_refine_ls_shift/su_mean 0.000
_refine_ls_structure_factor_coef Fsqd
_refine_ls_weighting_details 'calc w=1/[\s^2^(Fo^2^)+(0.1115P)^2^+2.8750P] where P=(Fo^2^+2Fc^2^)/3'
_refine_ls_weighting_scheme calc
_refine_ls_wR_factor_gt 0.1594
_refine_ls_wR_factor_ref 0.1681
_reflns_number_gt 6033
_reflns_number_total 7290
_reflns_threshold_expression >2sigma(I)
_cod_data_source_file om300695k_si_002.cif
_cod_data_source_block sy090611t_twin1_hklf5
_cod_original_cell_volume 1336.63(11)
_cod_original_sg_symbol_H-M P21/c
_cod_database_code 4079347

loop_
_symmetry_equiv_pos_as_xyz
'x, y, z'
'-x, y+1/2, -z+1/2'
'-x, -y, -z'
'x, -y-1/2, z-1/2'

loop_
_atom_site_label
_atom_site_type_symbol
_atom_site_fract_x
_atom_site_fract_y
_atom_site_fract_z
_atom_site_U_iso_or_equiv
_atom_site_adp_type
_atom_site_occupancy
_atom_site_symmetry_multiplicity
_atom_site_calc_flag
_atom_site_refinement_flags
Re1 Re 0.14299(2) 0.48181(4) -0.03646(3) 0.02143(10) Uani 1 1 d .
C1 C 0.2731(5) 0.6111(10) 0.0629(7) 0.0224(15) Uani 1 1 d .
C2 C 0.2183(5) 0.6221(10) 0.1341(7) 0.0204(15) Uani 1 1 d .
H2A H 0.2279 0.5607 0.2061 0.024 Uiso 1 1 calc R
C3 C 0.1474(5) 0.7391(11) 0.0799(7) 0.0264(16) Uiso 1 1 d .
H3A H 0.1007 0.7686 0.1083 0.032 Uiso 1 1 calc R
C4 C 0.1579(5) 0.8048(11) -0.0238(7) 0.0308(19) Uani 1 1 d .
H4A H 0.1193 0.8865 -0.0774 0.037 Uiso 1 1 calc R
C5 C 0.2364(5) 0.7276(11) -0.0347(7) 0.0247(16) Uani 1 1 d .
H5A H 0.2597 0.7500 -0.0959 0.030 Uiso 1 1 calc R
C6 C 0.3595(5) 0.5148(11) 0.0895(8) 0.0268(18) Uani 1 1 d .
H6 H 0.3638 0.4525 0.0180 0.032 Uiso 1 1 calc R
C7 C 0.3737(5) 0.3671(11) 0.1836(7) 0.0261(17) Uani 1 1 d .
C21 C 0.1909(6) 0.2967(12) -0.1150(8) 0.0324(19) Uani 1 1 d .
C22 C 0.0952(6) 0.2823(11) 0.0333(8) 0.0304(19) Uani 1 1 d .
C23 C 0.0381(7) 0.4884(12) -0.1633(10) 0.036(2) Uani 1 1 d .
O1 O 0.4188(4) 0.3962(10) 0.2794(5) 0.0405(16) Uani 1 1 d .
O2 O 0.3320(5) 0.2118(9) 0.1499(6) 0.051(2) Uani 1 1 d .
H2 H 0.3570 0.1229 0.1929 0.076 Uiso 1 1 calc R
O21 O 0.2244(5) 0.1910(9) -0.1569(6) 0.0474(19) Uani 1 1 d .
O22 O 0.0678(5) 0.1676(8) 0.0758(6) 0.0455(18) Uani 1 1 d .
O23 O -0.0239(5) 0.5043(10) -0.2392(8) 0.051(2) Uani 1 1 d .
O31 O 0.4110(7) 0.9916(9) 0.0018(8) 0.052(2) Uani 1 1 d .
Cl1 Cl 0.39839(14) 0.9128(3) 0.3279(2) 0.0336(5) Uani 1 1 d .
N1 N 0.4290(4) 0.6548(10) 0.1276(6) 0.0320(16) Uani 1 1 d .
H1C H 0.4811 0.5948 0.1506 0.048 Uiso 1 1 calc R
H1B H 0.4218 0.7222 0.1874 0.048 Uiso 1 1 calc R
H1A H 0.4273 0.7343 0.0684 0.048 Uiso 1 1 calc R

loop_
_atom_site_aniso_label
_atom_site_aniso_U_11
_atom_site_aniso_U_22
_atom_site_aniso_U_33
_atom_site_aniso_U_23
_atom_site_aniso_U_13
_atom_site_aniso_U_12
Re1 0.02031(15) 0.02174(16) 0.02133(17) -0.00208(12) 0.00504(13) 0.00253(11)
C1 0.020(4) 0.025(4) 0.021(4) 0.004(3) 0.004(3) 0.004(3)
C2 0.021(4) 0.022(4) 0.015(4) -0.003(3) 0.002(3) -0.006(3)
C4 0.030(5) 0.022(4) 0.030(5) -0.002(3) -0.006(4) 0.001(3)
C5 0.017(3) 0.030(4) 0.024(4) 0.005(3) 0.002(3) 0.003(3)
C6 0.023(4) 0.035(5) 0.023(4) 0.004(3) 0.007(3) 0.004(3)
C7 0.024(4) 0.025(4) 0.027(4) -0.003(3) 0.003(3) 0.007(3)
C21 0.033(5) 0.037(5) 0.031(5) 0.001(4) 0.015(4) 0.000(3)
C22 0.043(5) 0.024(4) 0.028(5) -0.010(3) 0.017(4) 0.001(3)
C23 0.034(5) 0.041(5) 0.028(5) -0.007(4) 0.001(4) 0.003(3)
O1 0.041(4) 0.052(4) 0.024(3) 0.006(3) 0.003(3) -0.001(3)
O2 0.067(5) 0.028(3) 0.042(4) 0.005(3) -0.007(4) -0.004(3)
O21 0.048(4) 0.049(4) 0.048(4) -0.021(4) 0.019(4) 0.006(3)
O22 0.054(4) 0.027(3) 0.068(5) 0.001(3) 0.037(4) 0.001(3)
O23 0.031(4) 0.074(6) 0.037(5) -0.021(3) -0.004(4) 0.005(3)
O31 0.068(6) 0.050(5) 0.050(6) 0.007(3) 0.032(5) -0.004(3)
Cl1 0.0342(11) 0.0340(11) 0.0350(13) 0.0007(9) 0.0142(10) -0.0019(8)
N1 0.020(3) 0.040(4) 0.036(4) 0.005(3) 0.008(3) 0.003(3)

loop_
_atom_type_symbol
_atom_type_description
_atom_type_scat_dispersion_real
_atom_type_scat_dispersion_imag
_atom_type_scat_source
C C 0.0033 0.0016 'International Tables Vol C Tables 4.2.6.8 and 6.1.1.4'
H H 0.0000 0.0000 'International Tables Vol C Tables 4.2.6.8 and 6.1.1.4'
O O 0.0106 0.0060 'International Tables Vol C Tables 4.2.6.8 and 6.1.1.4'
Re Re -1.0185 7.2310 'International Tables Vol C Tables 4.2.6.8 and 6.1.1.4'
Cl Cl 0.1484 0.1585 'International Tables Vol C Tables 4.2.6.8 and 6.1.1.4'
N N 0.0061 0.0033 'International Tables Vol C Tables 4.2.6.8 and 6.1.1.4'

loop_
_geom_angle_atom_site_label_1
_geom_angle_atom_site_label_2
_geom_angle_atom_site_label_3
_geom_angle
C23 Re1 C21 90.5(4)
C23 Re1 C22 89.8(4)
C21 Re1 C22 90.0(4)
C23 Re1 C1 150.2(3)
C21 Re1 C1 95.1(3)
C22 Re1 C1 119.4(3)
C23 Re1 C2 144.7(3)
C21 Re1 C2 124.3(3)
C22 Re1 C2 95.2(3)
C1 Re1 C2 36.3(3)
C23 Re1 C3 109.4(3)
C21 Re1 C3 155.2(3)
C22 Re1 C3 104.3(3)
C1 Re1 C3 60.3(3)
C2 Re1 C3 35.7(3)
C23 Re1 C4 94.5(3)
C21 Re1 C4 131.4(3)
C22 Re1 C4 138.3(3)
C1 Re1 C4 60.3(3)
C2 Re1 C4 59.5(3)
C3 Re1 C4 35.7(3)
C23 Re1 C5 114.0(3)
C21 Re1 C5 98.8(3)
C22 Re1 C5 154.3(3)
C1 Re1 C5 36.1(3)
C2 Re1 C5 59.9(3)
C3 Re1 C5 60.0(3)
C4 Re1 C5 36.2(3)
C5 C1 C2 107.5(7)
C5 C1 C6 124.6(7)
C2 C1 C6 127.5(7)
C5 C1 Re1 72.9(4)
C2 C1 Re1 72.4(4)
C6 C1 Re1 125.7(5)
C3 C2 C1 108.5(7)
C3 C2 Re1 72.4(4)
C1 C2 Re1 71.3(4)
C2 C3 C4 108.1(8)
C2 C3 Re1 72.0(4)
C4 C3 Re1 72.2(5)
C3 C4 C5 108.3(7)
C3 C4 Re1 72.1(4)
C5 C4 Re1 72.0(4)
C1 C5 C4 107.4(7)
C1 C5 Re1 71.0(4)
C4 C5 Re1 71.8(4)
N1 C6 C1 109.8(6)
N1 C6 C7 107.6(7)
C1 C6 C7 113.0(7)
O1 C7 O2 124.3(9)
O1 C7 C6 122.0(8)
O2 C7 C6 113.7(7)
O21 C21 Re1 175.5(9)
O22 C22 Re1 178.7(8)
O23 C23 Re1 175.7(8)

loop_
_geom_bond_atom_site_label_1
_geom_bond_atom_site_label_2
_geom_bond_distance
Re1 C23 1.918(11)
Re1 C21 1.924(9)
Re1 C22 1.931(9)
Re1 C1 2.280(8)
Re1 C2 2.293(7)
Re1 C3 2.298(8)
Re1 C4 2.300(8)
Re1 C5 2.304(8)
C1 C5 1.422(10)
C1 C2 1.425(10)
C1 C6 1.503(11)
C2 C3 1.407(11)
C3 C4 1.409(12)
C4 C5 1.430(11)
C6 N1 1.466(10)
C6 C7 1.518(11)
C7 O1 1.192(9)
C7 O2 1.291(10)
C21 O21 1.136(10)
C22 O22 1.127(10)
C23 O23 1.146(13)

loop_
_geom_hbond_atom_site_label_D
_geom_hbond_atom_site_label_H
_geom_hbond_atom_site_label_A
_geom_hbond_distance_DH
_geom_hbond_distance_HA
_geom_hbond_distance_DA
_geom_hbond_angle_DHA
_geom_hbond_site_symmetry_A
N1 H1C Cl1 0.91 2.29 3.186(7) 168.0 2_645
N1 H1B Cl1 0.91 2.30 3.213(8) 175.2 .
N1 H1A O31 0.91 1.98 2.803(10) 149.7 .
O2 H2 Cl1 0.84 2.17 2.989(7) 165.3 1_545

loop_
_geom_torsion_atom_site_label_1
_geom_torsion_atom_site_label_2
_geom_torsion_atom_site_label_3
_geom_torsion_atom_site_label_4
_geom_torsion
C23 Re1 C1 C5 -1.9(9)
C21 Re1 C1 C5 98.0(5)
C22 Re1 C1 C5 -169.1(5)
C2 Re1 C1 C5 -115.4(7)
C3 Re1 C1 C5 -78.8(5)
C4 Re1 C1 C5 -37.5(5)
C23 Re1 C1 C2 113.5(8)
C21 Re1 C1 C2 -146.6(5)
C22 Re1 C1 C2 -53.7(5)
C3 Re1 C1 C2 36.6(4)
C4 Re1 C1 C2 77.9(5)
C5 Re1 C1 C2 115.4(7)
C23 Re1 C1 C6 -122.5(9)
C21 Re1 C1 C6 -22.6(7)
C22 Re1 C1 C6 70.3(8)
C2 Re1 C1 C6 124.0(9)
C3 Re1 C1 C6 160.6(8)
C4 Re1 C1 C6 -158.1(8)
C5 Re1 C1 C6 -120.6(9)
C5 C1 C2 C3 1.6(9)
C6 C1 C2 C3 175.0(7)
Re1 C1 C2 C3 -63.2(5)
C5 C1 C2 Re1 64.9(5)
C6 C1 C2 Re1 -121.8(8)
C23 Re1 C2 C3 -10.4(9)
C21 Re1 C2 C3 159.0(5)
C22 Re1 C2 C3 -107.5(5)
C1 Re1 C2 C3 117.4(7)
C4 Re1 C2 C3 37.2(5)
C5 Re1 C2 C3 79.4(5)
C23 Re1 C2 C1 -127.8(7)
C21 Re1 C2 C1 41.6(6)
C22 Re1 C2 C1 135.2(5)
C3 Re1 C2 C1 -117.4(7)
C4 Re1 C2 C1 -80.1(5)
C5 Re1 C2 C1 -38.0(4)
C1 C2 C3 C4 -1.1(9)
Re1 C2 C3 C4 -63.6(5)
C1 C2 C3 Re1 62.5(5)
C23 Re1 C3 C2 173.6(5)
C21 Re1 C3 C2 -44.9(10)
C22 Re1 C3 C2 78.7(5)
C1 Re1 C3 C2 -37.3(5)
C4 Re1 C3 C2 -116.6(7)
C5 Re1 C3 C2 -79.2(5)
C23 Re1 C3 C4 -69.7(6)
C21 Re1 C3 C4 71.7(9)
C22 Re1 C3 C4 -164.7(5)
C1 Re1 C3 C4 79.4(5)
C2 Re1 C3 C4 116.6(7)
C5 Re1 C3 C4 37.5(5)
C2 C3 C4 C5 0.1(9)
Re1 C3 C4 C5 -63.4(5)
C2 C3 C4 Re1 63.4(5)
C23 Re1 C4 C3 117.4(6)
C21 Re1 C4 C3 -148.0(6)
C22 Re1 C4 C3 22.6(8)
C1 Re1 C4 C3 -79.4(5)
C2 Re1 C4 C3 -37.2(5)
C5 Re1 C4 C3 -116.9(7)
C23 Re1 C4 C5 -125.7(6)
C21 Re1 C4 C5 -31.1(7)
C22 Re1 C4 C5 139.4(6)
C1 Re1 C4 C5 37.4(4)
C2 Re1 C4 C5 79.6(5)
C3 Re1 C4 C5 116.9(7)
C2 C1 C5 C4 -1.6(9)
C6 C1 C5 C4 -175.1(7)
Re1 C1 C5 C4 62.9(5)
C2 C1 C5 Re1 -64.5(5)
C6 C1 C5 Re1 121.9(8)
C3 C4 C5 C1 0.9(9)
Re1 C4 C5 C1 -62.5(5)
C3 C4 C5 Re1 63.4(5)
C23 Re1 C5 C1 179.0(5)
C21 Re1 C5 C1 -86.6(5)
C22 Re1 C5 C1 22.3(9)
C2 Re1 C5 C1 38.2(4)
C3 Re1 C5 C1 79.6(5)
C4 Re1 C5 C1 116.5(7)
C23 Re1 C5 C4 62.4(6)
C21 Re1 C5 C4 156.9(5)
C22 Re1 C5 C4 -94.3(8)
C1 Re1 C5 C4 -116.5(7)
C2 Re1 C5 C4 -78.4(5)
C3 Re1 C5 C4 -36.9(5)
C5 C1 C6 N1 72.4(11)
C2 C1 C6 N1 -99.8(9)
Re1 C1 C6 N1 165.5(6)
C5 C1 C6 C7 -167.5(7)
C2 C1 C6 C7 20.2(12)
Re1 C1 C6 C7 -74.4(9)
N1 C6 C7 O1 18.3(11)
C1 C6 C7 O1 -103.1(10)
N1 C6 C7 O2 -162.6(8)
C1 C6 C7 O2 76.1(10)
C23 Re1 C21 O21 158(10)
C22 Re1 C21 O21 -112(10)
C1 Re1 C21 O21 7(10)
C2 Re1 C21 O21 -16(10)
C3 Re1 C21 O21 14(11)
C4 Re1 C21 O21 61(10)
C5 Re1 C21 O21 43(10)
C23 Re1 C22 O22 -132(38)
C21 Re1 C22 O22 138(38)
C1 Re1 C22 O22 42(38)
C2 Re1 C22 O22 13(38)
C3 Re1 C22 O22 -22(38)
C4 Re1 C22 O22 -35(38)
C5 Re1 C22 O22 27(38)
C21 Re1 C23 O23 -127(14)
C22 Re1 C23 O23 143(14)
C1 Re1 C23 O23 -26(15)
C2 Re1 C23 O23 44(15)
C3 Re1 C23 O23 38(14)
C4 Re1 C23 O23 4(14)
C5 Re1 C23 O23 -27(14)
